data_7118140
loop_
_publ_author_name
'Fitzpatrick, Anthony J.'
'Trzop, Eliza'
'M\"uller-Bunz, Helge'
'D\^irtu, Marinela M'
'Garcia, Yann'
'Collet, Eric'
'Morgan, Grace G.'

_publ_section_title
;
 Electronic vs. structural ordering in a manganese(iii) spin crossover
 complex.
;
_journal_issue 99
_journal_name_full 'Chemical communications (Cambridge, England)'
_journal_page_first 17540
_journal_page_last 17543
_journal_paper_doi 10.1039/c5cc05129k
_journal_volume 51
_journal_year 2015
_chemical_formula_moiety 'C22 H24 Cl4 Mn N4 O2, C2 F6 N O4 S2'
_chemical_formula_sum 'C24 H24 Cl4 F6 Mn N5 O6 S2'
_chemical_formula_weight 853.34
_chemical_melting_point ?
_space_group_crystal_system triclinic
_space_group_IT_number 2
_space_group_name_Hall '-P 1'
_space_group_name_H-M_alt 'P -1'
_symmetry_space_group_name_Hall '-P 1'
_symmetry_space_group_name_H-M 'P -1'
_atom_sites_solution_hydrogens geom
_atom_sites_solution_primary direct
_atom_sites_solution_secondary difmap
_audit_creation_method
;
Olex2 1.2
(compiled 2015.01.26 svn.r3150 for OlexSys, GUI svn.r4998)
;
_audit_update_record
;
2015-10-01 deposited with the CCDC.
2015-10-19 downloaded from the CCDC.
;
_cell_angle_alpha 107.737(2)
_cell_angle_beta 106.146(2)
_cell_angle_gamma 87.684(2)
_cell_formula_units_Z 4
_cell_length_a 9.9196(3)
_cell_length_b 20.8595(6)
_cell_length_c 16.9831(4)
_cell_measurement_reflns_used 12270
_cell_measurement_temperature 185.00(10)
_cell_measurement_theta_max 71.1430
_cell_measurement_theta_min 4.0760
_cell_volume 3211.27(16)
_computing_cell_refinement
;
CrysAlisPro, Agilent Technologies,
Version 1.171.37.35h (release 09-02-2015 CrysAlis171 .NET)
(compiled Feb  9 2015,16:26:32)
;
_computing_data_collection
;
CrysAlisPro, Agilent Technologies,
Version 1.171.37.35h (release 09-02-2015 CrysAlis171 .NET)
(compiled Feb  9 2015,16:26:32)
;
_computing_data_reduction
;
CrysAlisPro, Agilent Technologies,
Version 1.171.37.35h (release 09-02-2015 CrysAlis171 .NET)
(compiled Feb  9 2015,16:26:32)
;
_computing_molecular_graphics 'MERCURY 3.6(CCDC, 2015)'
_computing_publication_material 'MERCURY 3.6(CCDC, 2015)'
_computing_structure_refinement 'SHELXL-2014/7 (Sheldrick, 2008)'
_computing_structure_solution 'ShelXT (Sheldric, 2015)'
_diffrn_ambient_environment N~2~
_diffrn_ambient_temperature 185.00(10)
_diffrn_detector 'CCD plate'
_diffrn_detector_area_resol_mean 8.0662
_diffrn_detector_type EosS2
_diffrn_measured_fraction_theta_full 0.997
_diffrn_measured_fraction_theta_max 0.986
_diffrn_measurement_device 'four-circle diffractometer'
_diffrn_measurement_device_type 'SuperNova, Single source at offset, EosS2'
_diffrn_measurement_method '\w scans'
_diffrn_orient_matrix_UB_11 0.1355202000
_diffrn_orient_matrix_UB_12 -0.0387417000
_diffrn_orient_matrix_UB_13 -0.0002056000
_diffrn_orient_matrix_UB_21 -0.0837927000
_diffrn_orient_matrix_UB_22 -0.0587492000
_diffrn_orient_matrix_UB_23 -0.0756899000
_diffrn_orient_matrix_UB_31 0.0285612000
_diffrn_orient_matrix_UB_32 0.0327751000
_diffrn_orient_matrix_UB_33 -0.0640983000
_diffrn_radiation_monochromator mirror
_diffrn_radiation_probe x-ray
_diffrn_radiation_type CuK\a
_diffrn_radiation_wavelength 1.54184
_diffrn_reflns_av_R_equivalents 0.0454
_diffrn_reflns_av_unetI/netI 0.0466
_diffrn_reflns_laue_measured_fraction_full 0.997
_diffrn_reflns_laue_measured_fraction_max 0.986
_diffrn_reflns_limit_h_max 12
_diffrn_reflns_limit_h_min -12
_diffrn_reflns_limit_k_max 25
_diffrn_reflns_limit_k_min -24
_diffrn_reflns_limit_l_max 15
_diffrn_reflns_limit_l_min -20
_diffrn_reflns_number 28076
_diffrn_reflns_point_group_measured_fraction_full 0.997
_diffrn_reflns_point_group_measured_fraction_max 0.986
_diffrn_reflns_theta_full 67.684
_diffrn_reflns_theta_max 71.315
_diffrn_reflns_theta_min 4.116
_diffrn_source 'sealed X-ray tube'
_diffrn_source_type 'SuperNova (Cu) X-ray Source'
_exptl_absorpt_coefficient_mu 8.389
_exptl_absorpt_correction_T_max 0.632
_exptl_absorpt_correction_T_min 0.280
_exptl_absorpt_correction_type gaussian
_exptl_absorpt_process_details
;
CrysAlisPro, Agilent Technologies,
Version 1.171.37.35h (release 09-02-2015 CrysAlis171 .NET)
(compiled Feb  9 2015,16:26:32)
Numerical absorption correction based on gaussian integration over
            a multifaceted crystal model
Empirical absorption correction using spherical harmonics,
 implemented in SCALE3 ABSPACK scaling algorithm.
;
_exptl_crystal_colour 'dark red'
_exptl_crystal_density_diffrn 1.765
_exptl_crystal_density_method 'not measured'
_exptl_crystal_description 'cut plate'
_exptl_crystal_F_000 1720
_exptl_crystal_size_max 0.2646
_exptl_crystal_size_mid 0.1465
_exptl_crystal_size_min 0.0608
_refine_diff_density_max 0.632
_refine_diff_density_min -0.645
_refine_diff_density_rms 0.075
_refine_ls_extinction_method none
_refine_ls_goodness_of_fit_ref 1.047
_refine_ls_hydrogen_treatment constr
_refine_ls_matrix_type full
_refine_ls_number_parameters 1063
_refine_ls_number_reflns 12282
_refine_ls_number_restraints 145
_refine_ls_restrained_S_all 1.059
_refine_ls_R_factor_all 0.0493
_refine_ls_R_factor_gt 0.0433
_refine_ls_shift/su_max 0.001
_refine_ls_shift/su_mean 0.000
_refine_ls_structure_factor_coef Fsqd
_refine_ls_weighting_details 'w=1/[\s^2^(Fo^2^)+(0.0648P)^2^+0.3839P] where P=(Fo^2^+2Fc^2^)/3'
_refine_ls_weighting_scheme calc
_refine_ls_wR_factor_gt 0.1156
_refine_ls_wR_factor_ref 0.1241
_reflns_Friedel_coverage 0.000
_reflns_number_gt 10760
_reflns_number_total 12282
_reflns_threshold_expression 'I > 2\s(I)'
_cod_data_source_file c5cc05129k2.cif
_cod_data_source_block 1-185KCCDC1404711
_cod_depositor_comments
;
The following automatic conversions were performed:

'_chemical_melting_point' value 'not measured' was changed to '?' -
the value is undefined or not given.

Automatic conversion script
Id: cif_fix_values 4268 2015-11-12 08:31:59Z antanas 
;
_cod_database_code 7118140
_shelx_space_group_comment
;
The symmetry employed for this shelxl refinement is uniquely defined
by the following loop, which should always be used as a source of
symmetry information in preference to the above space-group names.
They are only intended as comments.
;
_reflns_odcompleteness_completeness 99.65
_reflns_odcompleteness_iscentric 1
_reflns_odcompleteness_theta 66.97

loop_
_space_group_symop_operation_xyz
'x, y, z'
'-x, -y, -z'

loop_
_atom_site_label
_atom_site_type_symbol
_atom_site_fract_x
_atom_site_fract_y
_atom_site_fract_z
_atom_site_U_iso_or_equiv
_atom_site_adp_type
_atom_site_occupancy
_atom_site_site_symmetry_order
_atom_site_calc_flag
_atom_site_refinement_flags_posn
_atom_site_refinement_flags_adp
_atom_site_refinement_flags_occupancy
_atom_site_disorder_assembly
_atom_site_disorder_group
Mn1 Mn 0.49089(4) 0.49304(2) 0.26252(2) 0.02120(10) Uani 1 1 d . . . . .
Cl1 Cl 0.45610(10) 0.31455(3) -0.17530(4) 0.04752(19) Uani 1 1 d . . . . .
Cl2 Cl 0.18928(7) 0.50993(3) 0.00400(4) 0.03824(15) Uani 1 1 d . . . . .
Cl3 Cl 0.66779(10) 0.23088(4) 0.45872(6) 0.0566(2) Uani 1 1 d . . . . .
Cl4 Cl 0.76564(8) 0.49778(3) 0.53739(4) 0.04180(17) Uani 1 1 d . . . . .
O1 O 0.42572(18) 0.50640(8) 0.15369(11) 0.0253(3) Uani 1 1 d . . . . .
O2 O 0.55168(18) 0.48383(8) 0.37420(11) 0.0262(3) Uani 1 1 d . . . . .
N1 N 0.6575(2) 0.44883(10) 0.22838(14) 0.0267(4) Uani 1 1 d . . . . .
N2 N 0.6102(2) 0.58315(10) 0.31495(13) 0.0258(4) Uani 1 1 d . . . . .
H2 H 0.6161 0.5985 0.2669 0.031 Uiso 1 1 calc R . . . .
N3 N 0.3295(2) 0.55130(10) 0.29510(14) 0.0275(4) Uani 1 1 d . . . . .
H3 H 0.3229 0.5465 0.3495 0.033 Uiso 1 1 calc R . . . .
N4 N 0.3627(2) 0.41149(10) 0.22755(13) 0.0272(4) Uani 1 1 d . . . . .
C1 C 0.4339(2) 0.46267(11) 0.08068(16) 0.0245(5) Uani 1 1 d . . . . .
C2 C 0.3304(3) 0.45805(12) 0.00255(17) 0.0284(5) Uani 1 1 d . . . . .
C3 C 0.3356(3) 0.41281(13) -0.07514(17) 0.0321(5) Uani 1 1 d . . . . .
H3A H 0.2640 0.4099 -0.1251 0.038 Uiso 1 1 calc R . . . .
C4 C 0.4494(3) 0.37169(12) -0.07756(17) 0.0336(6) Uani 1 1 d . . . . .
C5 C 0.5540(3) 0.37480(12) -0.00462(17) 0.0319(5) Uani 1 1 d . . . . .
H5 H 0.6305 0.3478 -0.0076 0.038 Uiso 1 1 calc R . . . .
C6 C 0.5466(3) 0.41880(11) 0.07519(16) 0.0266(5) Uani 1 1 d . . . . .
C7 C 0.6611(3) 0.42208(12) 0.15008(17) 0.0289(5) Uani 1 1 d . . . . .
H7 H 0.7444 0.4034 0.1412 0.035 Uiso 1 1 calc R . . . .
C8 C 0.7952(3) 0.45920(12) 0.29466(18) 0.0308(5) Uani 1 1 d . . . . .
H8A H 0.8631 0.4305 0.2713 0.037 Uiso 1 1 calc R . . . .
H8B H 0.7859 0.4474 0.3439 0.037 Uiso 1 1 calc R . . . .
C9 C 0.8459(3) 0.53323(13) 0.32258(18) 0.0320(5) Uani 1 1 d . . . . .
H9A H 0.9412 0.5383 0.3600 0.038 Uiso 1 1 calc R . . . .
H9B H 0.8487 0.5449 0.2719 0.038 Uiso 1 1 calc R . . . .
C10 C 0.7561(3) 0.58281(12) 0.36922(17) 0.0307(5) Uani 1 1 d . . . . .
H10A H 0.7530 0.5715 0.4200 0.037 Uiso 1 1 calc R . . . .
H10B H 0.7997 0.6277 0.3882 0.037 Uiso 1 1 calc R . . . .
C11 C 0.5285(3) 0.63271(12) 0.36431(17) 0.0310(5) Uani 1 1 d . . . . .
H11A H 0.5627 0.6782 0.3742 0.037 Uiso 1 1 calc R . . . .
H11B H 0.5393 0.6260 0.4197 0.037 Uiso 1 1 calc R . . . .
C12 C 0.3753(3) 0.62288(12) 0.31295(17) 0.0313(5) Uani 1 1 d . . . . .
H12A H 0.3190 0.6530 0.3454 0.038 Uiso 1 1 calc R . . . .
H12B H 0.3634 0.6328 0.2593 0.038 Uiso 1 1 calc R . . . .
C13 C 0.1865(3) 0.53558(14) 0.23362(18) 0.0336(5) Uani 1 1 d . . . . .
H13A H 0.1877 0.5442 0.1808 0.040 Uiso 1 1 calc R . . . .
H13B H 0.1213 0.5655 0.2581 0.040 Uiso 1 1 calc R . . . .
C14 C 0.1345(3) 0.46325(14) 0.21226(18) 0.0360(6) Uani 1 1 d . . . . .
H14A H 0.0387 0.4577 0.1755 0.043 Uiso 1 1 calc R . . . .
H14B H 0.1326 0.4551 0.2652 0.043 Uiso 1 1 calc R . . . .
C15 C 0.2218(3) 0.40980(13) 0.16750(16) 0.0310(5) Uani 1 1 d . . . . .
H15A H 0.1758 0.3656 0.1504 0.037 Uiso 1 1 calc R . . . .
H15B H 0.2302 0.4187 0.1162 0.037 Uiso 1 1 calc R . . . .
C16 C 0.3866(3) 0.36405(12) 0.26275(17) 0.0317(5) Uani 1 1 d . . . . .
H16 H 0.3241 0.3266 0.2393 0.038 Uiso 1 1 calc R . . . .
C17 C 0.5040(3) 0.36489(12) 0.33624(17) 0.0294(5) Uani 1 1 d . . . . .
C18 C 0.5316(3) 0.30473(13) 0.35827(19) 0.0361(6) Uani 1 1 d . . . . .
H18 H 0.4802 0.2651 0.3231 0.043 Uiso 1 1 calc R . . . .
C19 C 0.6343(3) 0.30476(14) 0.43157(19) 0.0380(6) Uani 1 1 d . . . . .
C20 C 0.7086(3) 0.36398(14) 0.48686(18) 0.0348(6) Uani 1 1 d . . . . .
H20 H 0.7780 0.3638 0.5365 0.042 Uiso 1 1 calc R . . . .
C21 C 0.6769(3) 0.42333(13) 0.46645(17) 0.0312(5) Uani 1 1 d . . . . .
C22 C 0.5766(3) 0.42600(12) 0.39082(16) 0.0272(5) Uani 1 1 d . . . . .
Mn2 Mn 0.48212(4) 0.99712(2) 0.75931(2) 0.02058(10) Uani 1 1 d . . . . .
Cl5 Cl 0.46283(7) 0.80657(3) 0.32905(4) 0.03777(15) Uani 1 1 d . . . . .
Cl6 Cl 0.18652(7) 1.00493(3) 0.49684(4) 0.03482(14) Uani 1 1 d . . . . .
Cl7 Cl 0.62005(9) 0.73308(3) 0.95506(5) 0.04764(19) Uani 1 1 d . . . . .
Cl8 Cl 0.76308(8) 0.99461(3) 1.02822(4) 0.04125(17) Uani 1 1 d . . . . .
O3 O 0.42097(17) 1.00766(8) 0.64899(11) 0.0248(3) Uani 1 1 d . . . . .
O4 O 0.54142(18) 0.98704(8) 0.87002(11) 0.0256(3) Uani 1 1 d . . . . .
N5 N 0.6631(2) 0.95723(10) 0.72824(14) 0.0268(4) Uani 1 1 d . . . . .
N6 N 0.6053(2) 1.09305(10) 0.81557(14) 0.0273(4) Uani 1 1 d . . . . .
H6 H 0.6127 1.1087 0.7680 0.033 Uiso 1 1 calc R . . . .
N7 N 0.3163(2) 1.06247(10) 0.79207(14) 0.0292(4) Uani 1 1 d . . . . .
H7A H 0.3055 1.0581 0.8459 0.035 Uiso 1 1 calc R . . . .
N8 N 0.3354(2) 0.91813(10) 0.72665(13) 0.0272(4) Uani 1 1 d . . . . .
C23 C 0.4330(2) 0.96225(11) 0.57768(15) 0.0234(4) Uani 1 1 d . . . . .
C24 C 0.3300(3) 0.95400(12) 0.49912(16) 0.0264(5) Uani 1 1 d . . . . .
C25 C 0.3368(3) 0.90660(13) 0.42311(16) 0.0290(5) Uani 1 1 d . . . . .
H25 H 0.2652 0.9015 0.3725 0.035 Uiso 1 1 calc R . . . .
C26 C 0.4525(3) 0.86680(12) 0.42379(16) 0.0291(5) Uani 1 1 d . . . . .
C27 C 0.5591(3) 0.87411(11) 0.49789(17) 0.0285(5) Uani 1 1 d . . . . .
H27 H 0.6375 0.8482 0.4968 0.034 Uiso 1 1 calc R . . . .
C28 C 0.5496(2) 0.92063(11) 0.57504(16) 0.0250(5) Uani 1 1 d . . . . .
C29 C 0.6670(3) 0.92825(11) 0.65097(16) 0.0272(5) Uani 1 1 d . . . . .
H29 H 0.7516 0.9107 0.6429 0.033 Uiso 1 1 calc R . . . .
C30 C 0.7974(3) 0.96971(12) 0.79655(17) 0.0291(5) Uani 1 1 d . . . . .
H30A H 0.8687 0.9425 0.7751 0.035 Uiso 1 1 calc R . . . .
H30B H 0.7864 0.9574 0.8451 0.035 Uiso 1 1 calc R . . . .
C31 C 0.8427(3) 1.04438(13) 0.82511(18) 0.0324(5) Uani 1 1 d . . . . .
H31A H 0.9376 1.0507 0.8631 0.039 Uiso 1 1 calc R . . . .
H31B H 0.8451 1.0565 0.7747 0.039 Uiso 1 1 calc R . . . .
C32 C 0.7496(3) 1.09259(12) 0.87111(16) 0.0287(5) Uani 1 1 d . . . . .
H32A H 0.7445 1.0800 0.9207 0.034 Uiso 1 1 calc R . . . .
H32B H 0.7925 1.1378 0.8919 0.034 Uiso 1 1 calc R . . . .
C33 C 0.5208(3) 1.14145(12) 0.86345(18) 0.0326(5) Uani 1 1 d . . . . .
H33A H 0.5559 1.1871 0.8753 0.039 Uiso 1 1 calc R . . . .
H33B H 0.5288 1.1336 0.9180 0.039 Uiso 1 1 calc R . . . .
C34 C 0.3682(3) 1.13284(12) 0.81061(18) 0.0330(5) Uani 1 1 d . . . . .
H34A H 0.3124 1.1640 0.8422 0.040 Uiso 1 1 calc R . . . .
H34B H 0.3596 1.1425 0.7571 0.040 Uiso 1 1 calc R . . . .
C35 C 0.1759(3) 1.04792(13) 0.72838(18) 0.0334(5) Uani 1 1 d . . . . .
H35A H 0.1829 1.0535 0.6750 0.040 Uiso 1 1 calc R . . . .
H35B H 0.1117 1.0805 0.7496 0.040 Uiso 1 1 calc R . . . .
C36 C 0.1153(3) 0.97738(14) 0.70996(18) 0.0356(6) Uani 1 1 d . . . . .
H36A H 0.0197 0.9736 0.6733 0.043 Uiso 1 1 calc R . . . .
H36B H 0.1111 0.9717 0.7639 0.043 Uiso 1 1 calc R . . . .
C37 C 0.1965(3) 0.91978(13) 0.66681(17) 0.0313(5) Uani 1 1 d . . . . .
H37A H 0.1444 0.8772 0.6509 0.038 Uiso 1 1 calc R . . . .
H37B H 0.2080 0.9263 0.6149 0.038 Uiso 1 1 calc R . . . .
C38 C 0.3520(3) 0.87167(12) 0.76319(17) 0.0307(5) Uani 1 1 d . . . . .
H38 H 0.2832 0.8370 0.7426 0.037 Uiso 1 1 calc R . . . .
C39 C 0.4718(3) 0.87001(12) 0.83477(16) 0.0276(5) Uani 1 1 d . . . . .
C40 C 0.4907(3) 0.80979(12) 0.85708(18) 0.0329(5) Uani 1 1 d . . . . .
H40 H 0.4309 0.7722 0.8244 0.039 Uiso 1 1 calc R . . . .
C41 C 0.5975(3) 0.80690(13) 0.92717(18) 0.0326(5) Uani 1 1 d . . . . .
C42 C 0.6843(3) 0.86334(12) 0.97933(17) 0.0308(5) Uani 1 1 d . . . . .
H42 H 0.7564 0.8609 1.0268 0.037 Uiso 1 1 calc R . . . .
C43 C 0.6614(3) 0.92324(12) 0.95939(16) 0.0285(5) Uani 1 1 d . . . . .
C44 C 0.5573(2) 0.92858(11) 0.88626(16) 0.0246(4) Uani 1 1 d . . . . .
S0A S 1.06867(12) 0.72640(6) 0.80750(8) 0.0324(2) Uani 0.904(3) 1 d . . P A 12
S00C S 0.86614(13) 0.77705(4) 0.69459(6) 0.0356(2) Uani 0.904(3) 1 d . . P A 12
S11 S 0.9246(15) 0.7817(8) 0.6809(9) 0.063(3) Uani 0.096(3) 1 d D U P A 11
S12 S 1.1207(19) 0.7251(5) 0.7907(10) 0.055(4) Uani 0.096(3) 1 d D . P A 11
F1 F 0.9624(3) 0.6867(2) 0.5806(2) 0.0794(10) Uani 0.908(5) 1 d . . P A 16
F1A F 0.942(3) 0.688(3) 0.550(2) 0.0794(10) Uani 0.092(5) 1 d D . P A 15
F2 F 0.7554(3) 0.66156(12) 0.58498(17) 0.0674(8) Uani 0.908(5) 1 d . . P A 16
F2A F 0.860(3) 0.6517(7) 0.6090(15) 0.0674(8) Uani 0.092(5) 1 d D . P A 15
F3 F 0.7832(4) 0.73654(16) 0.52788(17) 0.0715(8) Uani 0.908(5) 1 d . . P A 16
F3A F 0.728(2) 0.7189(17) 0.5347(17) 0.0715(8) Uani 0.092(5) 1 d D . P A 15
F4 F 1.1230(4) 0.85575(12) 0.88084(18) 0.0827(10) Uani 0.920(4) 1 d . U P A 14
F4A F 1.234(3) 0.8350(15) 0.911(2) 0.0827(10) Uani 0.080(4) 1 d D . P A 13
F5 F 1.0271(3) 0.80809(14) 0.94843(17) 0.0638(7) Uani 0.920(4) 1 d . . P A 14
F5A F 0.9901(16) 0.8174(17) 0.907(2) 0.0638(7) Uani 0.080(4) 1 d D . P A 13
F6 F 1.2440(3) 0.79268(17) 0.95120(16) 0.0756(9) Uani 0.920(4) 1 d . U P A 14
F6A F 1.185(3) 0.7673(14) 0.9571(16) 0.0756(9) Uani 0.080(4) 1 d D . P A 13
O5 O 0.9674(3) 0.82452(13) 0.6960(2) 0.0499(7) Uani 0.904(3) 1 d . . P A 12
O5A O 0.916(6) 0.831(2) 0.642(3) 0.115(11) Uani 0.096(3) 1 d . U P A 11
O6 O 0.7271(3) 0.79862(12) 0.69307(19) 0.0491(6) Uani 0.904(3) 1 d . . P A 12
O6A O 0.874(5) 0.784(2) 0.754(2) 0.115(11) Uani 0.096(3) 1 d D U P A 11
O7 O 1.1693(3) 0.72732(15) 0.7607(2) 0.0452(7) Uani 0.904(3) 1 d . . P A 12
O7A O 1.255(4) 0.7009(16) 0.800(2) 0.079(10) Uani 0.096(3) 1 d . U P A 11
O8 O 1.0683(3) 0.67262(13) 0.8435(2) 0.0473(6) Uani 0.904(3) 1 d . . P A 12
O8A O 1.025(3) 0.6762(15) 0.795(3) 0.082(10) Uani 0.096(3) 1 d D U P A 11
N9 N 0.9119(3) 0.73666(13) 0.76157(18) 0.0347(6) Uani 0.904(3) 1 d . . P A 12
N9A N 1.075(3) 0.7650(13) 0.7284(17) 0.040(6) Uani 0.096(3) 1 d . U P A 11
C45 C 0.8426(4) 0.71036(18) 0.5906(2) 0.0535(8) Uani 1 1 d D . . . .
C46 C 1.1183(4) 0.80017(18) 0.9021(2) 0.0516(8) Uani 1 1 d D . . . .
S0E S -0.0221(2) 0.72581(8) 0.29834(12) 0.0492(5) Uani 0.898(3) 1 d . . P B 6
S08 S 0.01412(11) 0.77870(6) 0.17374(8) 0.0281(2) Uani 0.898(3) 1 d . . P B 6
S9 S 0.007(2) 0.7629(8) 0.1908(10) 0.062(4) Uani 0.102(3) 1 d . U P B 5
S10 S -0.0363(17) 0.7156(8) 0.3138(9) 0.052(4) Uani 0.102(3) 1 d . . P B 5
F7 F 0.1519(3) 0.72177(14) 0.06291(18) 0.0665(9) Uani 0.868(6) 1 d . . P B 2
F7A F 0.012(4) 0.6961(15) 0.0329(14) 0.092(9) Uani 0.132(6) 1 d . U P B 1
F8 F 0.1329(5) 0.66271(15) 0.1431(2) 0.0735(12) Uani 0.868(6) 1 d D . P B 2
F8A F 0.196(2) 0.6872(16) 0.1307(19) 0.097(9) Uani 0.132(6) 1 d . U P B 1
F9 F -0.0456(4) 0.66972(17) 0.0403(2) 0.0810(12) Uani 0.868(6) 1 d . . P B 2
F9A F 0.022(3) 0.6434(7) 0.1058(18) 0.096(8) Uani 0.132(6) 1 d D U P B 1
F10 F -0.0215(3) 0.78457(17) 0.45728(16) 0.0738(10) Uani 0.894(6) 1 d . . P B 4
F10A F -0.159(2) 0.7741(12) 0.4140(19) 0.090(9) Uani 0.106(6) 1 d D U P B 3
F11 F -0.1963(3) 0.80776(19) 0.36633(19) 0.0757(10) Uani 0.894(6) 1 d . . P B 4
F11A F -0.141(3) 0.8351(11) 0.3440(14) 0.073(7) Uani 0.106(6) 1 d D U P B 3
F12 F 0.0033(4) 0.85222(13) 0.38991(19) 0.0758(10) Uani 0.894(6) 1 d . . P B 4
F12A F 0.065(2) 0.8268(12) 0.444(2) 0.101(11) Uani 0.106(6) 1 d D U P B 3
O9 O -0.0715(3) 0.81286(12) 0.11836(15) 0.0410(6) Uani 0.898(3) 1 d . . P B 6
O9A O -0.135(3) 0.7646(18) 0.156(2) 0.086(10) Uani 0.102(3) 1 d . U P B 5
O10 O 0.1441(4) 0.81260(19) 0.2299(2) 0.0493(9) Uani 0.898(3) 1 d . . P B 6
O10A O 0.101(3) 0.8167(14) 0.205(2) 0.043(7) Uani 0.102(3) 1 d . U P B 5
O11 O 0.1231(4) 0.7212(2) 0.3270(2) 0.0879(13) Uani 0.898(3) 1 d . U P B 6
O11A O 0.065(2) 0.6787(9) 0.3689(12) 0.036(4) Uani 0.102(3) 1 d . U P B 5
O12 O -0.1123(7) 0.6718(2) 0.2890(3) 0.0979(17) Uani 0.898(3) 1 d . U P B 6
O12A O -0.166(2) 0.6818(15) 0.2948(18) 0.037(6) Uani 0.102(3) 1 d . U P B 5
N10 N -0.0813(3) 0.74913(14) 0.21571(19) 0.0386(6) Uani 0.898(3) 1 d . . P B 6
N10A N 0.077(3) 0.7439(12) 0.2734(18) 0.043(6) Uani 0.102(3) 1 d . U P B 5
C47 C 0.0658(4) 0.70311(16) 0.1014(2) 0.0466(7) Uani 1 1 d D . . . .
C48 C -0.0617(3) 0.79603(18) 0.3837(2) 0.0452(7) Uani 1 1 d D . . . .

loop_
_atom_site_aniso_label
_atom_site_aniso_U_11
_atom_site_aniso_U_22
_atom_site_aniso_U_33
_atom_site_aniso_U_23
_atom_site_aniso_U_13
_atom_site_aniso_U_12
Mn1 0.02100(18) 0.02131(17) 0.02407(19) 0.00757(14) 0.00988(15) 0.00029(13)
Cl1 0.0820(5) 0.0327(3) 0.0329(3) 0.0054(3) 0.0299(3) 0.0081(3)
Cl2 0.0343(3) 0.0473(3) 0.0338(3) 0.0137(3) 0.0103(3) 0.0110(3)
Cl3 0.0819(6) 0.0345(3) 0.0561(5) 0.0255(3) 0.0105(4) 0.0038(3)
Cl4 0.0507(4) 0.0375(3) 0.0320(3) 0.0126(3) -0.0009(3) -0.0108(3)
O1 0.0276(8) 0.0254(8) 0.0260(8) 0.0077(6) 0.0128(7) 0.0031(6)
O2 0.0289(8) 0.0242(7) 0.0287(8) 0.0092(6) 0.0113(7) -0.0011(6)
N1 0.0242(10) 0.0239(9) 0.0342(11) 0.0099(8) 0.0103(8) 0.0008(7)
N2 0.0268(10) 0.0249(9) 0.0295(10) 0.0103(8) 0.0113(8) -0.0002(7)
N3 0.0285(10) 0.0286(10) 0.0280(10) 0.0077(8) 0.0131(8) 0.0030(8)
N4 0.0252(10) 0.0289(10) 0.0274(10) 0.0066(8) 0.0086(8) -0.0031(8)
C1 0.0272(11) 0.0204(10) 0.0302(12) 0.0081(9) 0.0140(10) -0.0019(8)
C2 0.0312(12) 0.0278(11) 0.0304(12) 0.0097(9) 0.0143(10) 0.0009(9)
C3 0.0414(14) 0.0309(12) 0.0271(12) 0.0103(10) 0.0125(11) -0.0020(10)
C4 0.0513(16) 0.0255(11) 0.0312(13) 0.0079(10) 0.0233(12) -0.0014(10)
C5 0.0434(14) 0.0244(11) 0.0367(13) 0.0097(10) 0.0251(12) 0.0051(10)
C6 0.0295(12) 0.0241(10) 0.0321(12) 0.0091(9) 0.0176(10) 0.0016(9)
C7 0.0285(12) 0.0252(11) 0.0382(13) 0.0102(10) 0.0178(11) 0.0065(9)
C8 0.0235(11) 0.0313(12) 0.0382(13) 0.0124(10) 0.0079(10) 0.0033(9)
C9 0.0227(11) 0.0351(13) 0.0396(14) 0.0111(11) 0.0105(10) -0.0036(9)
C10 0.0269(12) 0.0302(11) 0.0361(13) 0.0099(10) 0.0100(10) -0.0051(9)
C11 0.0344(13) 0.0231(10) 0.0349(13) 0.0053(9) 0.0130(11) 0.0039(9)
C12 0.0325(13) 0.0268(11) 0.0376(13) 0.0099(10) 0.0149(11) 0.0060(9)
C13 0.0244(12) 0.0415(14) 0.0366(13) 0.0101(11) 0.0141(11) 0.0068(10)
C14 0.0240(12) 0.0484(15) 0.0368(14) 0.0122(12) 0.0106(11) -0.0036(10)
C15 0.0259(12) 0.0368(12) 0.0284(12) 0.0090(10) 0.0045(10) -0.0068(9)
C16 0.0354(13) 0.0273(11) 0.0313(12) 0.0059(9) 0.0095(11) -0.0093(9)
C17 0.0328(13) 0.0277(11) 0.0316(12) 0.0111(10) 0.0122(10) -0.0030(9)
C18 0.0432(15) 0.0286(12) 0.0392(14) 0.0118(11) 0.0134(12) -0.0029(10)
C19 0.0507(16) 0.0317(13) 0.0393(14) 0.0182(11) 0.0166(13) 0.0018(11)
C20 0.0384(14) 0.0376(13) 0.0333(13) 0.0172(11) 0.0110(11) 0.0023(11)
C21 0.0336(13) 0.0319(12) 0.0307(12) 0.0114(10) 0.0106(11) -0.0032(10)
C22 0.0295(12) 0.0280(11) 0.0306(12) 0.0120(9) 0.0149(10) 0.0007(9)
Mn2 0.01958(18) 0.02094(17) 0.02346(19) 0.00805(14) 0.00809(14) 0.00058(13)
Cl5 0.0467(4) 0.0361(3) 0.0297(3) 0.0033(2) 0.0171(3) 0.0049(3)
Cl6 0.0299(3) 0.0442(3) 0.0319(3) 0.0142(2) 0.0096(2) 0.0116(2)
Cl7 0.0696(5) 0.0275(3) 0.0476(4) 0.0197(3) 0.0099(3) 0.0019(3)
Cl8 0.0468(4) 0.0350(3) 0.0352(3) 0.0145(3) -0.0054(3) -0.0131(3)
O3 0.0262(8) 0.0253(8) 0.0263(8) 0.0090(6) 0.0118(7) 0.0049(6)
O4 0.0287(8) 0.0225(7) 0.0270(8) 0.0099(6) 0.0070(7) -0.0013(6)
N5 0.0239(10) 0.0242(9) 0.0321(10) 0.0096(8) 0.0067(8) 0.0029(7)
N6 0.0282(10) 0.0276(9) 0.0316(10) 0.0125(8) 0.0136(9) 0.0037(8)
N7 0.0296(11) 0.0301(10) 0.0301(10) 0.0080(8) 0.0134(9) 0.0020(8)
N8 0.0279(10) 0.0280(9) 0.0251(9) 0.0088(8) 0.0052(8) -0.0021(8)
C23 0.0233(11) 0.0239(10) 0.0289(11) 0.0105(9) 0.0137(9) -0.0001(8)
C24 0.0244(11) 0.0302(11) 0.0300(12) 0.0120(9) 0.0133(10) 0.0021(9)
C25 0.0292(12) 0.0346(12) 0.0249(11) 0.0093(10) 0.0092(10) -0.0015(9)
C26 0.0365(13) 0.0271(11) 0.0279(12) 0.0074(9) 0.0166(10) -0.0007(9)
C27 0.0318(12) 0.0234(10) 0.0324(12) 0.0062(9) 0.0147(10) 0.0020(9)
C28 0.0252(11) 0.0243(10) 0.0288(12) 0.0089(9) 0.0119(9) 0.0012(8)
C29 0.0255(11) 0.0240(10) 0.0340(13) 0.0091(9) 0.0115(10) 0.0040(8)
C30 0.0230(11) 0.0300(12) 0.0322(12) 0.0080(10) 0.0063(10) 0.0041(9)
C31 0.0229(11) 0.0383(13) 0.0370(13) 0.0101(11) 0.0112(10) -0.0009(10)
C32 0.0276(12) 0.0275(11) 0.0314(12) 0.0073(9) 0.0103(10) -0.0033(9)
C33 0.0378(14) 0.0229(11) 0.0374(13) 0.0061(10) 0.0147(11) 0.0027(9)
C34 0.0313(13) 0.0290(12) 0.0418(14) 0.0119(10) 0.0148(11) 0.0087(10)
C35 0.0242(12) 0.0400(14) 0.0368(13) 0.0101(11) 0.0126(10) 0.0081(10)
C36 0.0234(12) 0.0490(15) 0.0373(14) 0.0156(12) 0.0100(10) -0.0011(10)
C37 0.0289(12) 0.0331(12) 0.0315(12) 0.0109(10) 0.0056(10) -0.0054(10)
C38 0.0348(13) 0.0255(11) 0.0311(12) 0.0082(9) 0.0072(10) -0.0076(9)
C39 0.0326(12) 0.0251(11) 0.0280(11) 0.0106(9) 0.0100(10) -0.0011(9)
C40 0.0423(15) 0.0231(11) 0.0352(13) 0.0086(10) 0.0131(11) -0.0045(10)
C41 0.0400(14) 0.0280(12) 0.0358(13) 0.0154(10) 0.0141(11) 0.0024(10)
C42 0.0352(13) 0.0296(12) 0.0305(12) 0.0125(10) 0.0099(10) 0.0014(10)
C43 0.0296(12) 0.0275(11) 0.0294(12) 0.0093(9) 0.0082(10) -0.0031(9)
C44 0.0260(11) 0.0253(11) 0.0283(11) 0.0115(9) 0.0129(9) 0.0003(8)
S0A 0.0279(6) 0.0297(4) 0.0378(5) 0.0050(3) 0.0116(4) -0.0023(4)
S00C 0.0351(5) 0.0259(3) 0.0446(5) 0.0094(3) 0.0103(4) -0.0037(3)
S11 0.036(5) 0.085(8) 0.067(6) 0.016(5) 0.020(5) 0.006(5)
S12 0.059(12) 0.035(5) 0.066(10) 0.013(5) 0.015(7) 0.004(7)
F1 0.0700(18) 0.0926(19) 0.0579(19) -0.004(2) 0.0212(16) 0.0115(15)
F1A 0.0700(18) 0.0926(19) 0.0579(19) -0.004(2) 0.0212(16) 0.0115(15)
F2 0.082(2) 0.0457(11) 0.0617(15) -0.0046(10) 0.0200(14) -0.0225(12)
F2A 0.082(2) 0.0457(11) 0.0617(15) -0.0046(10) 0.0200(14) -0.0225(12)
F3 0.0773(19) 0.0848(19) 0.0483(13) 0.0242(12) 0.0056(13) -0.0062(15)
F3A 0.0773(19) 0.0848(19) 0.0483(13) 0.0242(12) 0.0056(13) -0.0062(15)
F4 0.126(3) 0.0411(12) 0.0651(16) -0.0047(11) 0.0204(16) -0.0311(14)
F4A 0.126(3) 0.0411(12) 0.0651(16) -0.0047(11) 0.0204(16) -0.0311(14)
F5 0.0594(14) 0.0800(16) 0.0459(14) 0.0032(12) 0.0230(12) 0.0062(12)
F5A 0.0594(14) 0.0800(16) 0.0459(14) 0.0032(12) 0.0230(12) 0.0062(12)
F6 0.0427(13) 0.110(2) 0.0486(13) -0.0060(13) 0.0043(11) -0.0128(13)
F6A 0.0427(13) 0.110(2) 0.0486(13) -0.0060(13) 0.0043(11) -0.0128(13)
O5 0.0480(15) 0.0350(12) 0.0734(19) 0.0205(12) 0.0214(13) -0.0126(11)
O5A 0.138(17) 0.129(16) 0.113(15) 0.071(12) 0.050(12) 0.004(12)
O6 0.0377(12) 0.0370(12) 0.0734(18) 0.0191(11) 0.0143(12) 0.0033(9)
O6A 0.138(17) 0.129(16) 0.113(15) 0.071(12) 0.050(12) 0.004(12)
O7 0.0319(14) 0.0546(15) 0.0493(17) 0.0072(13) 0.0202(12) -0.0046(11)
O7A 0.073(16) 0.070(15) 0.084(17) 0.035(13) -0.008(13) -0.014(12)
O8 0.0412(13) 0.0435(13) 0.0652(18) 0.0273(13) 0.0163(12) 0.0073(10)
O8A 0.12(2) 0.050(14) 0.094(18) 0.045(14) 0.041(15) 0.002(13)
N9 0.0274(12) 0.0324(12) 0.0438(14) 0.0106(11) 0.0093(11) -0.0054(9)
N9A 0.036(9) 0.047(9) 0.040(9) 0.008(7) 0.021(8) -0.001(7)
C45 0.055(2) 0.0539(19) 0.0463(18) 0.0099(15) 0.0117(15) -0.0039(15)
C46 0.0514(19) 0.0555(19) 0.0376(16) 0.0012(14) 0.0085(14) -0.0116(15)
S0E 0.0695(10) 0.0435(6) 0.0533(8) 0.0280(5) 0.0347(6) 0.0212(7)
S08 0.0257(4) 0.0299(5) 0.0303(5) 0.0106(4) 0.0095(3) 0.0048(3)
S9 0.094(8) 0.046(6) 0.050(6) 0.022(4) 0.022(5) 0.027(5)
S10 0.058(6) 0.060(7) 0.035(6) -0.014(5) 0.035(5) -0.039(5)
F7 0.082(2) 0.0706(16) 0.0699(17) 0.0271(13) 0.0548(16) 0.0309(14)
F7A 0.135(19) 0.100(15) 0.035(9) 0.017(10) 0.023(11) 0.043(13)
F8 0.115(3) 0.0576(16) 0.0644(17) 0.0325(14) 0.042(2) 0.0531(19)
F8A 0.056(11) 0.117(16) 0.099(15) 0.012(12) 0.017(10) 0.034(11)
F9 0.094(3) 0.0601(18) 0.058(2) -0.0136(15) 0.0056(17) -0.0099(16)
F9A 0.095(11) 0.095(11) 0.090(11) 0.001(7) 0.047(9) 0.018(8)
F10 0.0720(19) 0.121(2) 0.0461(13) 0.0434(15) 0.0281(13) 0.0323(17)
F10A 0.095(16) 0.067(12) 0.125(18) 0.024(12) 0.067(14) 0.024(11)
F11 0.0398(13) 0.126(3) 0.0686(17) 0.0335(17) 0.0268(12) 0.0326(15)
F11A 0.085(11) 0.065(10) 0.073(10) 0.018(7) 0.035(8) 0.026(8)
F12 0.096(2) 0.0592(15) 0.0678(18) 0.0022(13) 0.0323(16) -0.0133(14)
F12A 0.097(16) 0.068(13) 0.095(16) -0.007(11) -0.004(12) 0.021(12)
O9 0.0432(12) 0.0458(12) 0.0427(12) 0.0243(10) 0.0151(10) 0.0140(10)
O9A 0.062(11) 0.091(12) 0.092(13) 0.017(9) 0.017(9) 0.032(9)
O10 0.0330(16) 0.0619(19) 0.0456(17) 0.0118(14) 0.0032(13) -0.0069(13)
O10A 0.044(11) 0.030(9) 0.058(11) 0.016(8) 0.011(8) -0.015(8)
O11 0.088(2) 0.142(3) 0.0589(18) 0.061(2) 0.0376(17) 0.084(2)
O11A 0.039(6) 0.031(6) 0.037(6) 0.016(4) 0.006(4) 0.014(4)
O12 0.164(5) 0.054(2) 0.104(3) 0.030(2) 0.073(3) -0.015(3)
O12A 0.030(7) 0.038(7) 0.039(7) 0.011(5) 0.003(4) -0.008(5)
N10 0.0369(14) 0.0460(15) 0.0402(15) 0.0199(12) 0.0149(12) 0.0022(11)
N10A 0.040(9) 0.033(8) 0.052(10) 0.013(7) 0.004(8) -0.001(7)
C47 0.0557(19) 0.0434(16) 0.0425(17) 0.0137(13) 0.0177(15) 0.0150(14)
C48 0.0404(16) 0.0572(18) 0.0442(16) 0.0210(14) 0.0170(13) 0.0132(13)

loop_
_atom_type_symbol
_atom_type_description
_atom_type_scat_dispersion_real
_atom_type_scat_dispersion_imag
_atom_type_scat_source
C C 0.0181 0.0091 'International Tables Vol C Tables 4.2.6.8 and 6.1.1.4'
H H 0.0000 0.0000 'International Tables Vol C Tables 4.2.6.8 and 6.1.1.4'
Cl Cl 0.3639 0.7018 'International Tables Vol C Tables 4.2.6.8 and 6.1.1.4'
F F 0.0727 0.0534 'International Tables Vol C Tables 4.2.6.8 and 6.1.1.4'
Mn Mn -0.5299 2.8052 'International Tables Vol C Tables 4.2.6.8 and 6.1.1.4'
N N 0.0311 0.0180 'International Tables Vol C Tables 4.2.6.8 and 6.1.1.4'
O O 0.0492 0.0322 'International Tables Vol C Tables 4.2.6.8 and 6.1.1.4'
S S 0.3331 0.5567 'International Tables Vol C Tables 4.2.6.8 and 6.1.1.4'

loop_
_exptl_crystal_face_index_h
_exptl_crystal_face_index_k
_exptl_crystal_face_index_l
_exptl_crystal_face_perp_dist
_exptl_oxdiff_crystal_face_indexfrac_h
_exptl_oxdiff_crystal_face_indexfrac_k
_exptl_oxdiff_crystal_face_indexfrac_l
_exptl_oxdiff_crystal_face_x
_exptl_oxdiff_crystal_face_y
_exptl_oxdiff_crystal_face_z
0 -10 -5 0.0076 0.0016 -10.1189 -4.9172 0.3932 0.9665 -0.0164
0 9 5 0.0570 -0.0015 9.1148 4.9250 -0.3543 -0.9081 -0.0170
3 5 -11 0.0385 3.0074 4.8697 -11.0277 0.2212 0.2966 0.9524
1 9 -10 0.0619 1.0036 8.8878 -10.0610 -0.2063 0.1553 0.9649
-2 -9 10 0.0844 -2.0053 -8.8947 10.0605 0.0708 -0.0709 -0.9937
6 -4 2 0.1125 6.0099 -3.9435 2.0327 0.9668 -0.4258 -0.0879
-6 -4 5 0.0903 -6.0112 -3.9800 5.0237 -0.6615 0.3573 -0.6241
0 10 5 0.0532 -0.0016 10.1189 4.9172 -0.3932 -0.9665 0.0164

loop_
_geom_angle_atom_site_label_1
_geom_angle_atom_site_label_2
_geom_angle_atom_site_label_3
_geom_angle
O1 Mn1 O2 176.97(7)
O1 Mn1 N1 89.03(8)
O1 Mn1 N2 92.52(8)
O1 Mn1 N3 86.83(8)
O1 Mn1 N4 92.92(8)
O2 Mn1 N1 93.59(8)
O2 Mn1 N2 86.05(8)
O2 Mn1 N3 90.37(8)
O2 Mn1 N4 88.18(8)
N1 Mn1 N2 87.90(8)
N1 Mn1 N3 171.46(8)
N3 Mn1 N2 84.84(8)
N4 Mn1 N1 99.41(8)
N4 Mn1 N2 170.96(9)
N4 Mn1 N3 88.26(8)
C1 O1 Mn1 124.90(15)
C22 O2 Mn1 124.72(16)
C7 N1 Mn1 124.32(18)
C7 N1 C8 115.7(2)
C8 N1 Mn1 118.74(16)
Mn1 N2 H2 107.2
C10 N2 Mn1 117.93(15)
C10 N2 H2 107.2
C10 N2 C11 110.3(2)
C11 N2 Mn1 106.63(15)
C11 N2 H2 107.2
Mn1 N3 H3 107.0
C12 N3 Mn1 106.59(15)
C12 N3 H3 107.0
C13 N3 Mn1 117.93(15)
C13 N3 H3 107.0
C13 N3 C12 110.7(2)
C15 N4 Mn1 118.58(16)
C16 N4 Mn1 124.08(17)
C16 N4 C15 116.6(2)
O1 C1 C2 121.0(2)
O1 C1 C6 122.8(2)
C2 C1 C6 116.3(2)
C1 C2 Cl2 119.02(19)
C3 C2 Cl2 118.4(2)
C3 C2 C1 122.5(2)
C2 C3 H3A 120.5
C2 C3 C4 119.1(3)
C4 C3 H3A 120.5
C3 C4 Cl1 119.2(2)
C5 C4 Cl1 119.7(2)
C5 C4 C3 121.1(2)
C4 C5 H5 120.0
C4 C5 C6 120.1(2)
C6 C5 H5 120.0
C1 C6 C7 120.7(2)
C5 C6 C1 120.8(2)
C5 C6 C7 118.3(2)
N1 C7 C6 125.1(2)
N1 C7 H7 117.4
C6 C7 H7 117.4
N1 C8 H8A 109.8
N1 C8 H8B 109.8
N1 C8 C9 109.2(2)
H8A C8 H8B 108.3
C9 C8 H8A 109.8
C9 C8 H8B 109.8
C8 C9 H9A 108.6
C8 C9 H9B 108.6
H9A C9 H9B 107.6
C10 C9 C8 114.7(2)
C10 C9 H9A 108.6
C10 C9 H9B 108.6
N2 C10 C9 113.1(2)
N2 C10 H10A 109.0
N2 C10 H10B 109.0
C9 C10 H10A 109.0
C9 C10 H10B 109.0
H10A C10 H10B 107.8
N2 C11 H11A 110.0
N2 C11 H11B 110.0
N2 C11 C12 108.6(2)
H11A C11 H11B 108.4
C12 C11 H11A 110.0
C12 C11 H11B 110.0
N3 C12 C11 108.11(19)
N3 C12 H12A 110.1
N3 C12 H12B 110.1
C11 C12 H12A 110.1
C11 C12 H12B 110.1
H12A C12 H12B 108.4
N3 C13 H13A 108.9
N3 C13 H13B 108.9
N3 C13 C14 113.2(2)
H13A C13 H13B 107.7
C14 C13 H13A 108.9
C14 C13 H13B 108.9
C13 C14 H14A 108.5
C13 C14 H14B 108.5
C13 C14 C15 115.2(2)
H14A C14 H14B 107.5
C15 C14 H14A 108.5
C15 C14 H14B 108.5
N4 C15 C14 109.1(2)
N4 C15 H15A 109.9
N4 C15 H15B 109.9
C14 C15 H15A 109.9
C14 C15 H15B 109.9
H15A C15 H15B 108.3
N4 C16 H16 117.7
N4 C16 C17 124.5(2)
C17 C16 H16 117.7
C18 C17 C16 118.2(2)
C22 C17 C16 120.6(2)
C22 C17 C18 120.7(2)
C17 C18 H18 120.0
C19 C18 C17 120.0(2)
C19 C18 H18 120.0
C18 C19 Cl3 119.9(2)
C18 C19 C20 121.0(2)
C20 C19 Cl3 119.0(2)
C19 C20 H20 120.7
C21 C20 C19 118.6(3)
C21 C20 H20 120.7
C20 C21 Cl4 118.6(2)
C20 C21 C22 122.9(2)
C22 C21 Cl4 118.46(19)
O2 C22 C17 122.9(2)
O2 C22 C21 120.4(2)
C21 C22 C17 116.7(2)
O3 Mn2 O4 179.33(7)
O3 Mn2 N5 87.66(8)
O3 Mn2 N6 93.53(8)
O3 Mn2 N7 87.41(8)
O3 Mn2 N8 92.46(8)
O4 Mn2 N5 93.01(8)
O4 Mn2 N6 86.50(7)
O4 Mn2 N7 91.93(8)
O4 Mn2 N8 87.35(8)
N5 Mn2 N6 85.04(8)
N5 Mn2 N7 165.44(8)
N7 Mn2 N6 81.60(8)
N8 Mn2 N5 108.33(8)
N8 Mn2 N6 165.56(8)
N8 Mn2 N7 85.56(8)
C23 O3 Mn2 124.56(15)
C44 O4 Mn2 124.91(15)
C29 N5 Mn2 123.09(17)
C29 N5 C30 117.5(2)
C30 N5 Mn2 119.04(16)
Mn2 N6 H6 107.5
C32 N6 Mn2 117.02(14)
C32 N6 H6 107.5
C32 N6 C33 110.7(2)
C33 N6 Mn2 106.34(15)
C33 N6 H6 107.5
Mn2 N7 H7A 107.2
C34 N7 Mn2 106.98(15)
C34 N7 H7A 107.2
C35 N7 Mn2 116.51(15)
C35 N7 H7A 107.2
C35 N7 C34 111.4(2)
C37 N8 Mn2 118.73(15)
C38 N8 Mn2 123.72(17)
C38 N8 C37 117.0(2)
O3 C23 C24 120.7(2)
O3 C23 C28 123.0(2)
C24 C23 C28 116.3(2)
C23 C24 Cl6 118.89(19)
C25 C24 Cl6 118.3(2)
C25 C24 C23 122.8(2)
C24 C25 H25 120.6
C24 C25 C26 118.7(2)
C26 C25 H25 120.6
C25 C26 Cl5 119.5(2)
C27 C26 Cl5 119.3(2)
C27 C26 C25 121.2(2)
C26 C27 H27 120.1
C26 C27 C28 119.8(2)
C28 C27 H27 120.1
C23 C28 C29 121.0(2)
C27 C28 C23 121.0(2)
C27 C28 C29 117.8(2)
N5 C29 C28 124.9(2)
N5 C29 H29 117.6
C28 C29 H29 117.6
N5 C30 H30A 109.8
N5 C30 H30B 109.8
N5 C30 C31 109.2(2)
H30A C30 H30B 108.3
C31 C30 H30A 109.8
C31 C30 H30B 109.8
C30 C31 H31A 108.4
C30 C31 H31B 108.4
H31A C31 H31B 107.5
C32 C31 C30 115.4(2)
C32 C31 H31A 108.4
C32 C31 H31B 108.4
N6 C32 C31 113.3(2)
N6 C32 H32A 108.9
N6 C32 H32B 108.9
C31 C32 H32A 108.9
C31 C32 H32B 108.9
H32A C32 H32B 107.7
N6 C33 H33A 109.7
N6 C33 H33B 109.7
N6 C33 C34 109.7(2)
H33A C33 H33B 108.2
C34 C33 H33A 109.7
C34 C33 H33B 109.7
N7 C34 C33 109.2(2)
N7 C34 H34A 109.8
N7 C34 H34B 109.8
C33 C34 H34A 109.8
C33 C34 H34B 109.8
H34A C34 H34B 108.3
N7 C35 H35A 108.9
N7 C35 H35B 108.9
N7 C35 C36 113.4(2)
H35A C35 H35B 107.7
C36 C35 H35A 108.9
C36 C35 H35B 108.9
C35 C36 H36A 108.4
C35 C36 H36B 108.4
C35 C36 C37 115.4(2)
H36A C36 H36B 107.5
C37 C36 H36A 108.4
C37 C36 H36B 108.4
N8 C37 C36 109.6(2)
N8 C37 H37A 109.8
N8 C37 H37B 109.8
C36 C37 H37A 109.8
C36 C37 H37B 109.8
H37A C37 H37B 108.2
N8 C38 H38 118.0
N8 C38 C39 124.0(2)
C39 C38 H38 118.0
C40 C39 C38 117.5(2)
C40 C39 C44 120.8(2)
C44 C39 C38 121.3(2)
C39 C40 H40 120.1
C41 C40 C39 119.8(2)
C41 C40 H40 120.1
C40 C41 Cl7 119.8(2)
C40 C41 C42 121.2(2)
C42 C41 Cl7 118.9(2)
C41 C42 H42 120.6
C43 C42 C41 118.8(2)
C43 C42 H42 120.6
C42 C43 Cl8 118.6(2)
C42 C43 C44 122.6(2)
C44 C43 Cl8 118.84(18)
O4 C44 C39 123.4(2)
O4 C44 C43 119.8(2)
C43 C44 C39 116.8(2)
O7 S0A N9 116.0(2)
O7 S0A C46 104.71(19)
O8 S0A O7 119.0(2)
O8 S0A N9 107.66(16)
O8 S0A C46 103.04(18)
N9 S0A C46 104.58(17)
O5 S00C O6 117.93(16)
O5 S00C N9 117.10(17)
O5 S00C C45 105.00(19)
O6 S00C N9 108.18(17)
O6 S00C C45 103.88(17)
N9 S00C C45 102.63(16)
O5A S11 O6A 127(3)
O5A S11 N9A 117(3)
O5A S11 C45 101(2)
O6A S11 N9A 91(2)
O6A S11 C45 110(2)
N9A S11 C45 110.5(12)
O7A S12 O8A 110(2)
O7A S12 N9A 116(2)
O7A S12 C46 109.0(17)
O8A S12 N9A 121(2)
O8A S12 C46 98.6(19)
N9A S12 C46 98.6(12)
S0A N9 S00C 124.45(18)
S12 N9A S11 131(2)
F1 C45 F2 111.0(4)
F1 C45 F3 108.8(4)
F2A C45 F1A 83(3)
F3 C45 F2 107.4(3)
F3A C45 F1A 109(2)
F3A C45 F2A 119.9(18)
F4 C46 F5 107.8(3)
F4 C46 F6 108.8(3)
F4A C46 F6A 94(2)
F5A C46 F4A 134(2)
F5A C46 F6A 115(2)
F6 C46 F5 108.2(3)
O11 S0E O12 119.7(3)
O11 S0E N10 117.5(2)
O11 S0E C48 103.9(2)
O12 S0E N10 106.3(3)
O12 S0E C48 104.6(2)
N10 S0E C48 102.72(16)
O9 S08 O10 116.7(2)
O9 S08 N10 108.83(16)
O9 S08 C47 104.98(16)
O10 S08 N10 116.8(2)
O10 S08 C47 104.7(2)
N10 S08 C47 103.12(17)
O9A S9 O10A 122(2)
O9A S9 N10A 125(3)
O9A S9 C47 103.5(17)
O10A S9 N10A 97.9(18)
O10A S9 C47 96.3(18)
N10A S9 C47 107.5(13)
O11A S10 N10A 99.3(15)
O11A S10 C48 107.5(10)
O12A S10 O11A 103.1(17)
O12A S10 N10A 145.7(18)
O12A S10 C48 101.5(15)
N10A S10 C48 96.1(11)
S08 N10 S0E 123.6(2)
S9 N10A S10 114.3(18)
F7A C47 F8A 124(2)
F7A C47 F9A 98(2)
F8 C47 F7 108.0(3)
F8 C47 F9 109.1(4)
F8A C47 F9A 88.1(18)
F9 C47 F7 107.9(3)
F10 C48 F11 109.2(3)
F10 C48 F12 108.8(3)
F10A C48 F12A 117.7(15)
F11 C48 F12 105.8(3)
F11A C48 F10A 98.4(18)
F11A C48 F12A 115.6(17)

loop_
_geom_bond_atom_site_label_1
_geom_bond_atom_site_label_2
_geom_bond_distance
Mn1 O1 1.8833(17)
Mn1 O2 1.8906(17)
Mn1 N1 2.001(2)
Mn1 N2 2.0738(19)
Mn1 N3 2.067(2)
Mn1 N4 2.001(2)
Cl1 C4 1.741(3)
Cl2 C2 1.735(3)
Cl3 C19 1.733(3)
Cl4 C21 1.737(3)
O1 C1 1.318(3)
O2 C22 1.319(3)
N1 C7 1.286(3)
N1 C8 1.483(3)
N2 H2 0.9800
N2 C10 1.485(3)
N2 C11 1.487(3)
N3 H3 0.9800
N3 C12 1.494(3)
N3 C13 1.488(3)
N4 C15 1.478(3)
N4 C16 1.287(3)
C1 C2 1.413(3)
C1 C6 1.421(3)
C2 C3 1.382(4)
C3 H3A 0.9300
C3 C4 1.392(4)
C4 C5 1.363(4)
C5 H5 0.9300
C5 C6 1.406(3)
C6 C7 1.436(4)
C7 H7 0.9300
C8 H8A 0.9700
C8 H8B 0.9700
C8 C9 1.532(3)
C9 H9A 0.9700
C9 H9B 0.9700
C9 C10 1.520(4)
C10 H10A 0.9700
C10 H10B 0.9700
C11 H11A 0.9700
C11 H11B 0.9700
C11 C12 1.514(4)
C12 H12A 0.9700
C12 H12B 0.9700
C13 H13A 0.9700
C13 H13B 0.9700
C13 C14 1.516(4)
C14 H14A 0.9700
C14 H14B 0.9700
C14 C15 1.530(4)
C15 H15A 0.9700
C15 H15B 0.9700
C16 H16 0.9300
C16 C17 1.447(4)
C17 C18 1.411(3)
C17 C22 1.409(3)
C18 H18 0.9300
C18 C19 1.372(4)
C19 C20 1.390(4)
C20 H20 0.9300
C20 C21 1.386(4)
C21 C22 1.404(4)
Mn2 O3 1.8801(17)
Mn2 O4 1.8818(17)
Mn2 N5 2.081(2)
Mn2 N6 2.189(2)
Mn2 N7 2.177(2)
Mn2 N8 2.081(2)
Cl5 C26 1.740(3)
Cl6 C24 1.740(2)
Cl7 C41 1.733(2)
Cl8 C43 1.734(2)
O3 C23 1.323(3)
O4 C44 1.324(3)
N5 C29 1.278(3)
N5 C30 1.474(3)
N6 H6 0.9800
N6 C32 1.481(3)
N6 C33 1.481(3)
N7 H7A 0.9800
N7 C34 1.486(3)
N7 C35 1.483(3)
N8 C37 1.473(3)
N8 C38 1.284(3)
C23 C24 1.404(3)
C23 C28 1.421(3)
C24 C25 1.384(3)
C25 H25 0.9300
C25 C26 1.389(4)
C26 C27 1.372(4)
C27 H27 0.9300
C27 C28 1.398(3)
C28 C29 1.449(3)
C29 H29 0.9300
C30 H30A 0.9700
C30 H30B 0.9700
C30 C31 1.529(3)
C31 H31A 0.9700
C31 H31B 0.9700
C31 C32 1.524(3)
C32 H32A 0.9700
C32 H32B 0.9700
C33 H33A 0.9700
C33 H33B 0.9700
C33 C34 1.516(4)
C34 H34A 0.9700
C34 H34B 0.9700
C35 H35A 0.9700
C35 H35B 0.9700
C35 C36 1.520(4)
C36 H36A 0.9700
C36 H36B 0.9700
C36 C37 1.531(4)
C37 H37A 0.9700
C37 H37B 0.9700
C38 H38 0.9300
C38 C39 1.453(3)
C39 C40 1.410(3)
C39 C44 1.413(3)
C40 H40 0.9300
C40 C41 1.371(4)
C41 C42 1.391(4)
C42 H42 0.9300
C42 C43 1.385(3)
C43 C44 1.408(3)
S0A O7 1.442(3)
S0A O8 1.433(3)
S0A N9 1.573(3)
S0A C46 1.818(3)
S00C O5 1.429(2)
S00C O6 1.429(3)
S00C N9 1.574(3)
S00C C45 1.846(4)
S11 O5A 1.37(4)
S11 O6A 1.451(10)
S11 N9A 1.57(3)
S11 C45 1.800(14)
S12 O7A 1.39(4)
S12 O8A 1.448(10)
S12 N9A 1.50(3)
S12 C46 2.061(16)
F1 C45 1.303(5)
F1A C45 1.348(10)
F2 C45 1.327(4)
F2A C45 1.347(10)
F3 C45 1.326(4)
F3A C45 1.309(10)
F4 C46 1.321(5)
F4A C46 1.335(10)
F5 C46 1.331(4)
F5A C46 1.324(10)
F6 C46 1.326(4)
F6A C46 1.339(10)
S0E O11 1.396(4)
S0E O12 1.410(5)
S0E N10 1.577(3)
S0E C48 1.837(4)
S08 O9 1.424(2)
S08 O10 1.432(4)
S08 N10 1.573(3)
S08 C47 1.834(3)
S9 O9A 1.38(3)
S9 O10A 1.41(3)
S9 N10A 1.54(3)
S9 C47 1.864(17)
S10 O11A 1.53(3)
S10 O12A 1.40(3)
S10 N10A 1.68(3)
S10 C48 1.790(15)
F7 C47 1.341(4)
F7A C47 1.10(2)
F8 C47 1.308(4)
F8A C47 1.32(2)
F9 C47 1.329(5)
F9A C47 1.365(10)
F10 C48 1.295(4)
F10A C48 1.366(10)
F11 C48 1.314(4)
F11A C48 1.315(10)
F12 C48 1.322(4)
F12A C48 1.41(2)

loop_
_geom_torsion_atom_site_label_1
_geom_torsion_atom_site_label_2
_geom_torsion_atom_site_label_3
_geom_torsion_atom_site_label_4
_geom_torsion
Mn1 O1 C1 C2 148.13(18)
Mn1 O1 C1 C6 -33.1(3)
Mn1 O2 C22 C17 -30.8(3)
Mn1 O2 C22 C21 150.6(2)
Mn1 N1 C7 C6 -0.9(3)
Mn1 N1 C8 C9 -66.8(2)
Mn1 N2 C10 C9 57.4(3)
Mn1 N2 C11 C12 -40.9(2)
Mn1 N3 C12 C11 -41.9(2)
Mn1 N3 C13 C14 56.4(3)
Mn1 N4 C15 C14 -66.8(2)
Mn1 N4 C16 C17 4.5(4)
Cl1 C4 C5 C6 -177.34(18)
Cl2 C2 C3 C4 178.89(19)
Cl3 C19 C20 C21 -177.3(2)
Cl4 C21 C22 O2 0.5(3)
Cl4 C21 C22 C17 -178.17(19)
O1 C1 C2 Cl2 -1.2(3)
O1 C1 C2 C3 -180.0(2)
O1 C1 C6 C5 -177.4(2)
O1 C1 C6 C7 -2.3(3)
N1 Mn1 O1 C1 39.08(18)
N1 Mn1 O2 C22 -58.28(19)
N1 C8 C9 C10 65.8(3)
N2 Mn1 O1 C1 126.93(18)
N2 Mn1 O2 C22 -145.92(19)
N2 C11 C12 N3 56.5(3)
N3 Mn1 O1 C1 -148.38(18)
N3 Mn1 O2 C22 129.28(19)
N3 C13 C14 C15 -62.4(3)
N4 Mn1 O1 C1 -60.29(18)
N4 Mn1 O2 C22 41.03(19)
N4 C16 C17 C18 -168.7(3)
N4 C16 C17 C22 19.7(4)
C1 C2 C3 C4 -2.4(4)
C1 C6 C7 N1 19.5(4)
C2 C1 C6 C5 1.5(3)
C2 C1 C6 C7 176.6(2)
C2 C3 C4 Cl1 179.91(19)
C2 C3 C4 C5 0.9(4)
C3 C4 C5 C6 1.6(4)
C4 C5 C6 C1 -2.9(4)
C4 C5 C6 C7 -178.1(2)
C5 C6 C7 N1 -165.3(2)
C6 C1 C2 Cl2 179.90(17)
C6 C1 C2 C3 1.2(3)
C7 N1 C8 C9 100.9(3)
C8 N1 C7 C6 -167.8(2)
C8 C9 C10 N2 -62.9(3)
C10 N2 C11 C12 -170.1(2)
C11 N2 C10 C9 -179.9(2)
C12 N3 C13 C14 179.5(2)
C13 N3 C12 C11 -171.3(2)
C13 C14 C15 N4 65.9(3)
C15 N4 C16 C17 -165.7(2)
C16 N4 C15 C14 103.9(3)
C16 C17 C18 C19 -174.5(3)
C16 C17 C22 O2 -6.6(4)
C16 C17 C22 C21 172.0(2)
C17 C18 C19 Cl3 179.8(2)
C17 C18 C19 C20 2.6(5)
C18 C17 C22 O2 -178.0(2)
C18 C17 C22 C21 0.6(4)
C18 C19 C20 C21 -0.1(5)
C19 C20 C21 Cl4 177.9(2)
C19 C20 C21 C22 -2.3(4)
C20 C21 C22 O2 -179.3(2)
C20 C21 C22 C17 2.0(4)
C22 C17 C18 C19 -2.9(4)
Mn2 O3 C23 C24 145.85(18)
Mn2 O3 C23 C28 -35.6(3)
Mn2 O4 C44 C39 -33.6(3)
Mn2 O4 C44 C43 148.13(19)
Mn2 N5 C29 C28 1.7(3)
Mn2 N5 C30 C31 -68.6(2)
Mn2 N6 C32 C31 58.8(2)
Mn2 N6 C33 C34 -42.7(2)
Mn2 N7 C34 C33 -41.9(2)
Mn2 N7 C35 C36 59.4(3)
Mn2 N8 C37 C36 -67.7(2)
Mn2 N8 C38 C39 3.2(4)
Cl5 C26 C27 C28 -177.71(18)
Cl6 C24 C25 C26 178.45(19)
Cl7 C41 C42 C43 -176.7(2)
Cl8 C43 C44 O4 1.9(3)
Cl8 C43 C44 C39 -176.53(19)
O3 C23 C24 Cl6 0.4(3)
O3 C23 C24 C25 -179.1(2)
O3 C23 C28 C27 -178.9(2)
O3 C23 C28 C29 -3.1(3)
N5 Mn2 O3 C23 42.61(18)
N5 Mn2 O4 C44 -66.50(19)
N5 C30 C31 C32 67.2(3)
N6 Mn2 O3 C23 127.50(18)
N6 Mn2 O4 C44 -151.34(19)
N6 C33 C34 N7 58.7(3)
N7 Mn2 O3 C23 -151.09(18)
N7 Mn2 O4 C44 127.20(19)
N7 C35 C36 C37 -64.8(3)
N8 Mn2 O3 C23 -65.65(18)
N8 Mn2 O4 C44 41.74(19)
N8 C38 C39 C40 -167.5(3)
N8 C38 C39 C44 19.4(4)
C23 C24 C25 C26 -2.1(4)
C23 C28 C29 N5 19.6(4)
C24 C23 C28 C27 -0.3(3)
C24 C23 C28 C29 175.5(2)
C24 C25 C26 Cl5 179.68(18)
C24 C25 C26 C27 -0.3(4)
C25 C26 C27 C28 2.3(4)
C26 C27 C28 C23 -2.0(4)
C26 C27 C28 C29 -177.9(2)
C27 C28 C29 N5 -164.5(2)
C28 C23 C24 Cl6 -178.20(17)
C28 C23 C24 C25 2.3(3)
C29 N5 C30 C31 104.2(2)
C30 N5 C29 C28 -170.8(2)
C30 C31 C32 N6 -64.8(3)
C32 N6 C33 C34 -170.8(2)
C33 N6 C32 C31 -179.2(2)
C34 N7 C35 C36 -177.6(2)
C35 N7 C34 C33 -170.3(2)
C35 C36 C37 N8 66.6(3)
C37 N8 C38 C39 -168.4(2)
C38 N8 C37 C36 104.4(3)
C38 C39 C40 C41 -176.3(3)
C38 C39 C44 O4 -4.9(4)
C38 C39 C44 C43 173.4(2)
C39 C40 C41 Cl7 179.6(2)
C39 C40 C41 C42 2.9(4)
C40 C39 C44 O4 -177.8(2)
C40 C39 C44 C43 0.5(4)
C40 C41 C42 C43 0.0(4)
C41 C42 C43 Cl8 176.2(2)
C41 C42 C43 C44 -2.7(4)
C42 C43 C44 O4 -179.2(2)
C42 C43 C44 C39 2.4(4)
C44 C39 C40 C41 -3.2(4)
O5 S00C N9 S0A -21.0(3)
O5A S11 N9A S12 167(3)
O6 S00C N9 S0A -157.2(2)
O6A S11 N9A S12 33(3)
O7 S0A N9 S00C -27.8(3)
O7A S12 N9A S11 160(2)
O8 S0A N9 S00C -163.9(2)
O8A S12 N9A S11 21(4)
C45 S00C N9 S0A 93.4(2)
C45 S11 N9A S12 -78(3)
C46 S0A N9 S00C 87.0(2)
C46 S12 N9A S11 -84(2)
O9 S08 N10 S0E -162.6(2)
O9A S9 N10A S10 7(3)
O10 S08 N10 S0E -27.9(3)
O10A S9 N10A S10 146(2)
O11 S0E N10 S08 -10.6(4)
O11A S10 N10A S9 159.9(16)
O12 S0E N10 S08 -147.7(3)
O12A S10 N10A S9 30(4)
C47 S08 N10 S0E 86.3(2)
C47 S9 N10A S10 -114.5(17)
C48 S0E N10 S08 102.7(2)
C48 S10 N10A S9 -91.2(16)
